data_2107037
loop_
_publ_author_name
'Lelieveld, R.'
'Ijdo, D.J.W.'

_publ_section_title
;
 Lead zirconium sulphide
;
_journal_name_full 'Acta Crystallographica B (24,1968-38,1982)'
_journal_page_first 3348
_journal_page_last 3349
_journal_volume 34
_journal_year 1978
_chemical_formula_sum 'Pb S3 Zr'
_chemical_name_systematic 'Pb Zr S3'
_space_group_IT_number 62
_symmetry_space_group_name_Hall '-P 2ac 2n'
_symmetry_space_group_name_H-M 'P n m a'
_cell_angle_alpha 90
_cell_angle_beta 90
_cell_angle_gamma 90
_cell_formula_units_Z 4
_cell_length_a 9.0134
_cell_length_b 3.766
_cell_length_c 13.9237
_cell_volume 472.633
_citation_journal_id_ASTM ACBCAR
_cod_data_source_file Lelieveld_ACBCAR_1978_4.cif
_cod_data_source_block Pb1S3Zr1
_cod_original_cell_volume 472.6326
_cod_original_formula_sum 'Pb1 S3 Zr1'
_cod_database_code 2107037

loop_
_symmetry_equiv_pos_as_xyz
x,y,z
-x+1/2,-y,z+1/2
x+1/2,-y+1/2,-z+1/2
-x,y+1/2,-z
-x,-y,-z
x-1/2,y,-z-1/2
-x-1/2,y-1/2,z-1/2
x,-y-1/2,z

loop_
_atom_site_label
_atom_site_type_symbol
_atom_site_fract_x
_atom_site_fract_y
_atom_site_fract_z
_atom_site_occupancy
_atom_site_U_iso_or_equiv
Pb1 Pb+2 0.5167 0.25 0.8261 1 0.0
Zr1 Zr+4 0.1669 0.25 0.0498 1 0.0
S1 S-2 0.2738 0.25 0.2142 1 0.0
S2 S-2 0.1637 0.25 0.4908 1 0.0
S3 S-2 0.0113 0.25 0.8932 1 0.0
